data_1552505
loop_
_publ_author_name
'Su, Xiaojun'
'Baker, J. J.'
'Martin, Caleb D.'

_publ_section_title
;
 Dimeric boroles: effective sources of monomeric boroles for heterocycle
 synthesis.
;
_journal_issue 1
_journal_name_full 'Chemical science'
_journal_page_first 126
_journal_page_last 131
_journal_paper_doi 10.1039/c9sc04053f
_journal_volume 11
_journal_year 2020
_chemical_formula_moiety 'C17 H17 B Cr O3 S'
_chemical_formula_sum 'C17 H17 B Cr O3 S'
_chemical_formula_weight 364.17
_space_group_crystal_system monoclinic
_space_group_IT_number 14
_space_group_name_Hall '-P 2ybc'
_space_group_name_H-M_alt 'P 1 21/c 1'
_symmetry_space_group_name_Hall '-P 2ybc'
_symmetry_space_group_name_H-M 'P 1 21/c 1'
_atom_sites_solution_hydrogens geom
_atom_sites_solution_primary direct
_audit_creation_method SHELXL-2013
_audit_update_record
;
2019-07-24 deposited with the CCDC.    2019-10-28 downloaded from the CCDC.
;
_cell_angle_alpha 90
_cell_angle_beta 102.1274(16)
_cell_angle_gamma 90
_cell_formula_units_Z 4
_cell_length_a 11.6050(5)
_cell_length_b 9.0305(5)
_cell_length_c 15.7985(8)
_cell_measurement_reflns_used 6815
_cell_measurement_temperature 150(2)
_cell_measurement_theta_max 29.12
_cell_measurement_theta_min 2.61
_cell_volume 1618.72(14)
_computing_cell_refinement 'Bruker SAINT'
_computing_data_collection 'Bruker APEX2'
_computing_data_reduction 'Bruker SAINT'
_computing_molecular_graphics 'Bruker SHELXTL'
_computing_publication_material 'Bruker SHELXTL'
_computing_structure_refinement 'SHELXL-2013 (Sheldrick, 2013)'
_computing_structure_solution 'SHELXS-97 (Sheldrick 2008)'
_diffrn_ambient_temperature 150(2)
_diffrn_measured_fraction_theta_full 0.980
_diffrn_measured_fraction_theta_max 0.980
_diffrn_measurement_device_type 'Bruker APEX-II CCD'
_diffrn_measurement_method '\f and \w scans'
_diffrn_radiation_type MoK\a
_diffrn_radiation_wavelength 0.71073
_diffrn_reflns_av_R_equivalents 0.0341
_diffrn_reflns_av_unetI/netI 0.0276
_diffrn_reflns_Laue_measured_fraction_full 0.980
_diffrn_reflns_Laue_measured_fraction_max 1.000
_diffrn_reflns_limit_h_max 13
_diffrn_reflns_limit_h_min -13
_diffrn_reflns_limit_k_max 10
_diffrn_reflns_limit_k_min -10
_diffrn_reflns_limit_l_max 18
_diffrn_reflns_limit_l_min -17
_diffrn_reflns_number 15315
_diffrn_reflns_point_group_measured_fraction_full 0.980
_diffrn_reflns_point_group_measured_fraction_max 1.000
_diffrn_reflns_theta_full 25.242
_diffrn_reflns_theta_max 25.242
_diffrn_reflns_theta_min 2.613
_exptl_absorpt_coefficient_mu 0.846
_exptl_absorpt_correction_type none
_exptl_crystal_colour red
_exptl_crystal_density_diffrn 1.494
_exptl_crystal_description BLOCK
_exptl_crystal_F_000 752
_exptl_crystal_size_max 0.153
_exptl_crystal_size_mid 0.081
_exptl_crystal_size_min 0.042
_refine_diff_density_max 0.344
_refine_diff_density_min -0.300
_refine_diff_density_rms 0.061
_refine_ls_extinction_method none
_refine_ls_goodness_of_fit_ref 1.053
_refine_ls_hydrogen_treatment constr
_refine_ls_matrix_type full
_refine_ls_number_parameters 212
_refine_ls_number_reflns 2866
_refine_ls_number_restraints 0
_refine_ls_restrained_S_all 1.053
_refine_ls_R_factor_all 0.0440
_refine_ls_R_factor_gt 0.0325
_refine_ls_shift/su_max 0.001
_refine_ls_shift/su_mean 0.000
_refine_ls_structure_factor_coef Fsqd
_refine_ls_weighting_details 'w=1/[\s^2^(Fo^2^)+(0.0301P)^2^+1.8332P] where P=(Fo^2^+2Fc^2^)/3'
_refine_ls_weighting_scheme calc
_refine_ls_wR_factor_gt 0.0727
_refine_ls_wR_factor_ref 0.0778
_reflns_Friedel_coverage 0.000
_reflns_number_gt 2433
_reflns_number_total 2866
_reflns_threshold_expression 'I > 2\s(I)'
_cod_data_source_file c9sc04053f2.cif
_cod_data_source_block 2CrCO3
_cod_depositor_comments
;
The following automatic conversions were performed:

'_atom_sites_solution_primary' value 'direct methods' was changed to
'direct'.

Automatic conversion script
Id: cif_fix_values 4973 2017-02-22 13:04:09Z antanas 

 Adding full bibliography for 1552504--1552508.cif.

 Adding full bibliography for 1552504--1556868.cif.
;
_cod_database_code 1552505
_shelx_space_group_comment
; 
The symmetry employed for this shelxl refinement is uniquely defined 
by the following loop, which should always be used as a source of 
symmetry information in preference to the above space-group names. 
They are only intended as comments. 
;
_shelxl_version_number 2013-3

loop_
_space_group_symop_operation_xyz
'x, y, z'
'-x, y+1/2, -z+1/2'
'-x, -y, -z'
'x, -y-1/2, z-1/2'

loop_
_atom_site_label
_atom_site_type_symbol
_atom_site_fract_x
_atom_site_fract_y
_atom_site_fract_z
_atom_site_U_iso_or_equiv
_atom_site_adp_type
_atom_site_occupancy
_atom_site_site_symmetry_order
_atom_site_calc_flag
_atom_site_refinement_flags_posn
_atom_site_refinement_flags_adp
Cr1 Cr 0.29296(3) 0.23633(4) 0.56192(2) 0.01428(12) Uani 1 1 d . .
S1 S 0.40320(5) 0.42952(7) 0.65191(4) 0.02112(16) Uani 1 1 d . .
C16 C 0.2362(2) 0.0952(3) 0.48072(15) 0.0186(5) Uani 1 1 d . .
C15 C 0.3422(2) 0.0801(3) 0.63715(14) 0.0188(5) Uani 1 1 d . .
C17 C 0.1494(2) 0.2378(3) 0.59669(15) 0.0211(5) Uani 1 1 d . .
B1 B 0.2730(2) 0.4979(3) 0.57599(17) 0.0169(6) Uani 1 1 d . .
C1 C 0.2531(2) 0.4472(2) 0.48263(14) 0.0171(5) Uani 1 1 d . .
C2 C 0.3352(2) 0.3613(3) 0.44896(16) 0.0214(5) Uani 1 1 d . .
C4 C 0.4748(2) 0.3127(3) 0.59042(16) 0.0223(5) Uani 1 1 d . .
C3 C 0.4415(2) 0.2994(3) 0.50049(16) 0.0217(5) Uani 1 1 d . .
C5 C 0.19623(19) 0.6063(2) 0.61877(14) 0.0171(5) Uani 1 1 d . .
C8 C 0.3101(3) 0.3292(3) 0.35278(16) 0.0337(7) Uani 1 1 d . .
H8A H 0.2911 0.2240 0.3430 0.050 Uiso 1 1 calc R U
H8B H 0.3798 0.3535 0.3295 0.050 Uiso 1 1 calc R U
H8C H 0.2432 0.3893 0.3235 0.050 Uiso 1 1 calc R U
C7 C 0.5194(2) 0.2046(3) 0.45611(18) 0.0320(6) Uani 1 1 d . .
H7A H 0.5802 0.1566 0.4999 0.048 Uiso 1 1 calc R U
H7B H 0.5569 0.2672 0.4190 0.048 Uiso 1 1 calc R U
H7C H 0.4712 0.1288 0.4208 0.048 Uiso 1 1 calc R U
C6 C 0.5847(2) 0.2441(3) 0.64481(19) 0.0322(6) Uani 1 1 d . .
H6A H 0.5898 0.1400 0.6284 0.048 Uiso 1 1 calc R U
H6B H 0.5811 0.2502 0.7061 0.048 Uiso 1 1 calc R U
H6C H 0.6542 0.2976 0.6351 0.048 Uiso 1 1 calc R U
C14 C 0.1757(2) 0.5836(3) 0.70200(15) 0.0211(5) Uani 1 1 d . .
H14 H 0.2061 0.4973 0.7331 0.025 Uiso 1 1 calc R U
C10 C 0.1499(2) 0.7353(3) 0.57587(16) 0.0218(5) Uani 1 1 d . .
H10 H 0.1625 0.7546 0.5194 0.026 Uiso 1 1 calc R U
C12 C 0.0669(2) 0.8097(3) 0.69633(17) 0.0260(6) Uani 1 1 d . .
H12 H 0.0230 0.8783 0.7225 0.031 Uiso 1 1 calc R U
C11 C 0.0858(2) 0.8356(3) 0.61380(17) 0.0264(6) Uani 1 1 d . .
H11 H 0.0549 0.9223 0.5832 0.032 Uiso 1 1 calc R U
C13 C 0.1121(2) 0.6840(3) 0.73990(16) 0.0251(6) Uani 1 1 d . .
H13 H 0.0996 0.6659 0.7965 0.030 Uiso 1 1 calc R U
C9 C 0.1379(2) 0.4887(3) 0.42310(15) 0.0233(6) Uani 1 1 d . .
H9A H 0.1511 0.5707 0.3856 0.035 Uiso 1 1 calc R U
H9B H 0.0811 0.5192 0.4577 0.035 Uiso 1 1 calc R U
H9C H 0.1068 0.4031 0.3874 0.035 Uiso 1 1 calc R U
O1 O 0.37126(16) -0.0192(2) 0.68169(11) 0.0283(4) Uani 1 1 d . .
O3 O 0.06127(16) 0.2358(2) 0.61846(13) 0.0347(5) Uani 1 1 d . .
O2 O 0.20327(16) 0.0046(2) 0.42944(11) 0.0304(4) Uani 1 1 d . .

loop_
_atom_site_aniso_label
_atom_site_aniso_U_11
_atom_site_aniso_U_22
_atom_site_aniso_U_33
_atom_site_aniso_U_23
_atom_site_aniso_U_13
_atom_site_aniso_U_12
Cr1 0.0146(2) 0.0138(2) 0.0148(2) -0.00074(15) 0.00397(14) 0.00011(15)
S1 0.0176(3) 0.0190(3) 0.0242(3) -0.0059(3) -0.0016(2) 0.0026(2)
C16 0.0193(12) 0.0193(13) 0.0180(12) 0.0044(11) 0.0059(9) 0.0014(10)
C15 0.0188(12) 0.0231(13) 0.0148(12) -0.0063(11) 0.0043(9) 0.0000(10)
C17 0.0266(14) 0.0139(12) 0.0235(13) 0.0019(10) 0.0069(10) 0.0022(10)
B1 0.0146(13) 0.0137(13) 0.0218(14) 0.0024(11) 0.0020(10) -0.0027(10)
C1 0.0207(12) 0.0138(12) 0.0180(12) 0.0029(10) 0.0066(9) -0.0035(10)
C2 0.0270(13) 0.0159(12) 0.0244(13) 0.0002(10) 0.0123(10) -0.0053(10)
C4 0.0152(12) 0.0164(12) 0.0358(15) -0.0043(11) 0.0065(10) -0.0005(10)
C3 0.0217(13) 0.0149(12) 0.0327(14) -0.0012(11) 0.0149(11) -0.0039(10)
C5 0.0137(11) 0.0164(12) 0.0200(12) -0.0024(10) 0.0013(9) -0.0019(9)
C8 0.0485(17) 0.0342(16) 0.0222(14) -0.0016(12) 0.0164(12) 0.0003(13)
C7 0.0333(15) 0.0275(15) 0.0419(16) -0.0006(13) 0.0236(13) 0.0044(12)
C6 0.0181(13) 0.0282(15) 0.0464(17) -0.0096(13) -0.0018(11) 0.0039(11)
C14 0.0189(12) 0.0216(13) 0.0209(13) 0.0006(10) -0.0006(10) 0.0030(10)
C10 0.0222(13) 0.0185(13) 0.0248(13) -0.0003(10) 0.0053(10) -0.0015(10)
C12 0.0193(13) 0.0257(14) 0.0326(15) -0.0130(12) 0.0044(11) 0.0034(11)
C11 0.0237(14) 0.0161(13) 0.0368(15) -0.0022(11) 0.0006(11) 0.0018(10)
C13 0.0237(13) 0.0325(15) 0.0188(13) -0.0061(11) 0.0038(10) 0.0037(11)
C9 0.0288(14) 0.0220(13) 0.0184(13) 0.0018(10) 0.0035(10) -0.0017(11)
O1 0.0367(11) 0.0262(10) 0.0212(9) 0.0063(8) 0.0045(8) 0.0107(8)
O3 0.0260(10) 0.0330(11) 0.0517(12) 0.0049(9) 0.0235(9) 0.0031(8)
O2 0.0399(11) 0.0244(10) 0.0251(10) -0.0072(8) 0.0028(8) -0.0043(8)

loop_
_atom_type_symbol
_atom_type_description
_atom_type_scat_dispersion_real
_atom_type_scat_dispersion_imag
_atom_type_scat_source
C C 0.0033 0.0016 'International Tables Vol C Tables 4.2.6.8 and 6.1.1.4'
H H 0.0000 0.0000 'International Tables Vol C Tables 4.2.6.8 and 6.1.1.4'
B B 0.0013 0.0007 'International Tables Vol C Tables 4.2.6.8 and 6.1.1.4'
O O 0.0106 0.0060 'International Tables Vol C Tables 4.2.6.8 and 6.1.1.4'
S S 0.1246 0.1234 'International Tables Vol C Tables 4.2.6.8 and 6.1.1.4'
Cr Cr 0.3209 0.6236 'International Tables Vol C Tables 4.2.6.8 and 6.1.1.4'

loop_
_geom_angle_atom_site_label_1
_geom_angle_atom_site_label_2
_geom_angle_atom_site_label_3
_geom_angle
C16 Cr1 C15 86.37(10)
C16 Cr1 C17 89.94(10)
C15 Cr1 C17 89.44(10)
C16 Cr1 C4 123.81(10)
C15 Cr1 C4 87.34(10)
C17 Cr1 C4 145.75(10)
C16 Cr1 C3 94.03(9)
C15 Cr1 C3 108.19(10)
C17 Cr1 C3 162.12(10)
C4 Cr1 C3 37.02(9)
C16 Cr1 C2 84.24(9)
C15 Cr1 C2 143.14(9)
C17 Cr1 C2 126.03(10)
C4 Cr1 C2 69.01(9)
C3 Cr1 C2 37.56(9)
C16 Cr1 C1 101.27(9)
C15 Cr1 C1 171.70(9)
C17 Cr1 C1 93.77(9)
C4 Cr1 C1 85.70(9)
C3 Cr1 C1 68.36(8)
C2 Cr1 C1 36.48(8)
C16 Cr1 B1 136.58(10)
C15 Cr1 B1 135.64(9)
C17 Cr1 B1 81.68(9)
C4 Cr1 B1 77.07(9)
C3 Cr1 B1 83.47(9)
C2 Cr1 B1 67.63(9)
C1 Cr1 B1 37.83(8)
C16 Cr1 S1 167.21(7)
C15 Cr1 S1 96.74(7)
C17 Cr1 S1 102.46(8)
C4 Cr1 S1 44.34(6)
C3 Cr1 S1 73.20(7)
C2 Cr1 S1 85.90(6)
C1 Cr1 S1 75.10(6)
B1 Cr1 S1 44.51(6)
C4 S1 B1 105.19(12)
C4 S1 Cr1 59.92(8)
B1 S1 Cr1 66.35(8)
O2 C16 Cr1 178.2(2)
O1 C15 Cr1 178.0(2)
O3 C17 Cr1 178.7(2)
C1 B1 C5 128.6(2)
C1 B1 S1 118.20(18)
C5 B1 S1 113.21(17)
C1 B1 Cr1 66.94(13)
C5 B1 Cr1 137.07(17)
S1 B1 Cr1 69.14(9)
C2 C1 C9 118.6(2)
C2 C1 B1 123.7(2)
C9 C1 B1 117.7(2)
C2 C1 Cr1 70.91(13)
C9 C1 Cr1 126.99(15)
B1 C1 Cr1 75.22(13)
C1 C2 C3 124.3(2)
C1 C2 C8 118.6(2)
C3 C2 C8 117.0(2)
C1 C2 Cr1 72.61(13)
C3 C2 Cr1 70.15(13)
C8 C2 Cr1 132.19(18)
C3 C4 C6 124.3(2)
C3 C4 S1 123.46(19)
C6 C4 S1 111.84(18)
C3 C4 Cr1 73.32(14)
C6 C4 Cr1 130.78(18)
S1 C4 Cr1 75.74(9)
C4 C3 C2 124.3(2)
C4 C3 C7 116.9(2)
C2 C3 C7 118.7(2)
C4 C3 Cr1 69.66(13)
C2 C3 Cr1 72.29(13)
C7 C3 Cr1 130.39(17)
C10 C5 C14 117.0(2)
C10 C5 B1 120.4(2)
C14 C5 B1 122.5(2)
C13 C14 C5 121.5(2)
C11 C10 C5 121.5(2)
C13 C12 C11 119.4(2)
C10 C11 C12 120.1(2)
C12 C13 C14 120.5(2)

loop_
_geom_bond_atom_site_label_1
_geom_bond_atom_site_label_2
_geom_bond_distance
Cr1 C16 1.830(2)
Cr1 C15 1.856(3)
Cr1 C17 1.861(3)
Cr1 C4 2.175(2)
Cr1 C3 2.222(2)
Cr1 C2 2.251(2)
Cr1 C1 2.273(2)
Cr1 B1 2.389(3)
Cr1 S1 2.4366(7)
S1 C4 1.757(2)
S1 B1 1.828(3)
C16 O2 1.159(3)
C15 O1 1.146(3)
C17 O3 1.145(3)
B1 C1 1.515(3)
B1 C5 1.569(3)
C1 C2 1.416(3)
C1 C9 1.511(3)
C2 C3 1.440(4)
C2 C8 1.514(3)
C4 C3 1.397(3)
C4 C6 1.512(3)
C3 C7 1.519(3)
C5 C10 1.397(3)
C5 C14 1.400(3)
C14 C13 1.382(3)
C10 C11 1.385(3)
C12 C13 1.373(4)
C12 C11 1.387(4)
